data_4038928
loop_
_publ_author_name
'Blasco-Brusola, Alejandro'
'Vay\'a, Ignacio'
'Miranda, Miguel A.'

_publ_section_title
;
 Influence of the Linking Bridge on the Photoreactivity of
 Benzophenone-Thymine Conjugates.
;
_journal_name_full 'The Journal of organic chemistry'
_journal_paper_doi 10.1021/acs.joc.0c02088
_journal_year 2020
_chemical_absolute_configuration ad
_chemical_formula_moiety 'C28 H33 N3 O4, C H2 Cl2'
_chemical_formula_sum 'C29 H35 Cl2 N3 O4'
_chemical_formula_weight 560.5
_space_group_IT_number 33
_space_group_name_Hall 'P 2c -2n'
_space_group_name_H-M_alt 'P n a 21'
_symmetry_cell_setting orthorhombic
_symmetry_Int_Tables_number 33
_symmetry_space_group_name_Hall 'P 2c -2n'
_symmetry_space_group_name_H-M 'P n a 21'
_atom_sites_solution_hydrogens geom
_atom_sites_solution_primary dual
_atom_sites_solution_secondary dual
_audit_conform_dict_location ftp://ftp.iucr.org/pub/cif_core.dic
_audit_conform_dict_name cif_core.dic
_audit_conform_dict_version 2.4.5
_audit_creation_date 2020-07-30T08:33:57-00:00
_audit_creation_method 'WinGX routine CIF_UPDATE'
_cell_angle_alpha 90
_cell_angle_beta 90
_cell_angle_gamma 90
_cell_formula_units_Z 4
_cell_length_a 9.4467(2)
_cell_length_b 28.7768(6)
_cell_length_c 10.3242(2)
_cell_measurement_reflns_used 8103
_cell_measurement_temperature 100(2)
_cell_measurement_theta_max 74.45
_cell_measurement_theta_min 3.07
_cell_measurement_wavelength 1.54178
_cell_volume 2806.59(10)
_computing_cell_refinement 'APPEX3v2018.7-2 (BRUKER AXS, 2005)'
_computing_data_collection 'APPEX3v2018.7-2 (BRUKER AXS, 2005)'
_computing_data_reduction 'APPEX3v2018.7-2 (BRUKER AXS, 2005)'
_computing_molecular_graphics 'Ortep for Windows (Farrugia, 2012)'
_computing_publication_material 'WinGX publication routines (Farrugia, 2012)'
_computing_structure_refinement 'SHELXL-2018/3 (Sheldrick, 2018)'
_computing_structure_solution 'SHELXT-2018/2 (Sheldrick, 2015)'
_diffrn_ambient_temperature 100(2)
_diffrn_detector_area_resol_mean 7.3910
_diffrn_measured_fraction_theta_full 1
_diffrn_measured_fraction_theta_max 1
_diffrn_measurement_device_type 'Bruker D8 VENTURE PHOTON III-14'
_diffrn_measurement_method 'omega and phi'
_diffrn_radiation_monochromator 'Incoatec multilayer mirror'
_diffrn_radiation_probe x-ray
_diffrn_radiation_type CuK\a
_diffrn_radiation_wavelength 1.54178
_diffrn_reflns_av_R_equivalents 0.0818
_diffrn_reflns_av_unetI/netI 0.0504
_diffrn_reflns_Laue_measured_fraction_full 1
_diffrn_reflns_Laue_measured_fraction_max 1
_diffrn_reflns_limit_h_max 10
_diffrn_reflns_limit_h_min -11
_diffrn_reflns_limit_k_max 35
_diffrn_reflns_limit_k_min -31
_diffrn_reflns_limit_l_max 12
_diffrn_reflns_limit_l_min -12
_diffrn_reflns_number 32650
_diffrn_reflns_point_group_measured_fraction_full 0.992
_diffrn_reflns_point_group_measured_fraction_max 0.991
_diffrn_reflns_theta_full 67.679
_diffrn_reflns_theta_max 74.439
_diffrn_reflns_theta_min 3.071
_diffrn_source 'INCOATEC microfocus sealed tube'
_diffrn_source_type 'Incoatec I\mS 3.0'
_diffrn_standards_number 0
_exptl_absorpt_coefficient_mu 2.401
_exptl_absorpt_correction_T_max 0.9288
_exptl_absorpt_correction_T_min 0.7986
_exptl_absorpt_correction_type multi-scan
_exptl_absorpt_process_details 'BRUKER SADABS-2016/2'
_exptl_crystal_colour Colourless
_exptl_crystal_density_diffrn 1.326
_exptl_crystal_density_method 'not measured'
_exptl_crystal_description plate
_exptl_crystal_F_000 1184
_exptl_crystal_size_max 0.27
_exptl_crystal_size_mid 0.12
_exptl_crystal_size_min 0.04
_refine_diff_density_max 0.369
_refine_diff_density_min -0.659
_refine_diff_density_rms 0.059
_refine_ls_abs_structure_details
;
 Flack x determined using 1921 quotients [(I+)-(I-)]/[(I+)+(I-)]
 (Parsons, Flack and Wagner, Acta Cryst. B69 (2013) 249-259).
;
_refine_ls_abs_structure_Flack 0.009(10)
_refine_ls_extinction_method none
_refine_ls_goodness_of_fit_ref 1.033
_refine_ls_hydrogen_treatment constr
_refine_ls_matrix_type full
_refine_ls_number_constraints 0
_refine_ls_number_parameters 349
_refine_ls_number_reflns 5676
_refine_ls_number_restraints 2
_refine_ls_restrained_S_all 1.033
_refine_ls_R_factor_all 0.0605
_refine_ls_R_factor_gt 0.0492
_refine_ls_shift/su_max 0
_refine_ls_shift/su_mean 0
_refine_ls_structure_factor_coef Fsqd
_refine_ls_weighting_details 'w=1/[\s^2^(Fo^2^)+(0.0763P)^2^+1.0782P] where P=(Fo^2^+2Fc^2^)/3'
_refine_ls_weighting_scheme calc
_refine_ls_wR_factor_gt 0.1261
_refine_ls_wR_factor_ref 0.1332
_reflns_Friedel_coverage 0.874
_reflns_Friedel_fraction_full 0.983
_reflns_Friedel_fraction_max 0.98
_reflns_number_gt 4896
_reflns_number_total 5676
_reflns_threshold_expression 'I > 2\s(I)'
_cod_data_source_file jo0c02088_si_002.cif
_cod_data_source_block RXNV2020-1
_cod_database_code 4038928
_shelx_estimated_absorpt_t_min 0.563
_shelx_estimated_absorpt_t_max 0.91
_shelx_shelxl_version_number 2018/3

loop_
_symmetry_equiv_pos_as_xyz
'x, y, z'
'-x, -y, z+1/2'
'-x+1/2, y+1/2, z+1/2'
'x+1/2, -y+1/2, z'

loop_
_atom_site_label
_atom_site_type_symbol
_atom_site_fract_x
_atom_site_fract_y
_atom_site_fract_z
_atom_site_U_iso_or_equiv
_atom_site_adp_type
_atom_site_occupancy
_atom_site_site_symmetry_order
_atom_site_calc_flag
_atom_site_refinement_flags_posn
_atom_site_refinement_flags_adp
_atom_site_refinement_flags_occupancy
_atom_site_disorder_assembly
_atom_site_disorder_group
O1 O -0.0088(3) 0.49367(9) 0.4871(3) 0.0192(6) Uani 1 1 d . . . . .
C1 C 0.1125(4) 0.47198(13) 0.4209(4) 0.0176(7) Uani 1 1 d . . . . .
C2 C 0.0198(4) 0.46730(12) 0.2948(4) 0.0170(7) Uani 1 1 d . . . . .
H2 H 0.054151 0.48933 0.226794 0.02 Uiso 1 1 calc R U . . .
C3 C -0.0995(4) 0.48955(14) 0.3733(4) 0.0205(8) Uani 1 1 d . . . . .
C4 C -0.2226(4) 0.45806(15) 0.4083(4) 0.0246(8) Uani 1 1 d . . . . .
O2 O -0.3132(3) 0.47092(13) 0.4824(3) 0.0381(8) Uani 1 1 d . . . . .
N1 N -0.2247(3) 0.41435(12) 0.3547(4) 0.0240(8) Uani 1 1 d . . . . .
C5 C -0.1268(4) 0.39640(13) 0.2644(4) 0.0213(8) Uani 1 1 d . . . . .
O3 O -0.1496(3) 0.35892(10) 0.2130(3) 0.0294(7) Uani 1 1 d . . . . .
N2 N -0.0104(3) 0.42245(10) 0.2381(3) 0.0162(7) Uani 1 1 d . . . . .
C6 C 0.0858(4) 0.40514(13) 0.1369(4) 0.0204(8) Uani 1 1 d . . . . .
H6A H 0.132599 0.431938 0.094682 0.024 Uiso 1 1 calc R U . . .
H6AB H 0.029687 0.388684 0.070202 0.024 Uiso 1 1 calc R U . . .
C7 C 0.1985(4) 0.37246(14) 0.1889(4) 0.0217(8) Uani 1 1 d . . . . .
H7A H 0.153228 0.34874 0.244604 0.026 Uiso 1 1 calc R U . . .
H7AB H 0.265931 0.390284 0.242943 0.026 Uiso 1 1 calc R U . . .
C8 C 0.2794(4) 0.34825(14) 0.0800(4) 0.0238(9) Uani 1 1 d . . . . .
H8A H 0.314556 0.37201 0.018599 0.029 Uiso 1 1 calc R U . . .
H8AB H 0.213535 0.327693 0.032325 0.029 Uiso 1 1 calc R U . . .
C9 C 0.4048(4) 0.31937(14) 0.1282(4) 0.0233(8) Uani 1 1 d . . . . .
H9A H 0.445076 0.301801 0.054434 0.028 Uiso 1 1 calc R U . . .
H9AB H 0.47914 0.340591 0.160916 0.028 Uiso 1 1 calc R U . . .
C10 C 0.3649(4) 0.28539(14) 0.2351(5) 0.0248(9) Uani 1 1 d . . . . .
H10A H 0.284922 0.266027 0.204581 0.03 Uiso 1 1 calc R U . . .
H10B H 0.331656 0.303252 0.311158 0.03 Uiso 1 1 calc R U . . .
C11 C 0.4848(4) 0.25351(14) 0.2776(5) 0.0247(9) Uani 1 1 d . . . . .
H11A H 0.571437 0.272188 0.291512 0.03 Uiso 1 1 calc R U . . .
H11B H 0.504597 0.230762 0.207946 0.03 Uiso 1 1 calc R U . . .
C12 C 0.4481(5) 0.22745(13) 0.4024(5) 0.0234(8) Uani 1 1 d . . . . .
H12A H 0.356141 0.211414 0.391967 0.028 Uiso 1 1 calc R U . . .
H12B H 0.521364 0.203657 0.419951 0.028 Uiso 1 1 calc R U . . .
C13 C 0.4399(4) 0.26084(13) 0.5153(4) 0.0222(9) Uani 1 1 d . . . . .
O4 O 0.5444(3) 0.28373(9) 0.5479(3) 0.0252(7) Uani 1 1 d . . . . .
N3 N 0.3130(4) 0.26513(11) 0.5730(4) 0.0213(7) Uani 1 1 d . . . . .
H3 H 0.243563 0.246755 0.548316 0.026 Uiso 1 1 calc R U . . .
C14 C 0.2858(4) 0.29932(14) 0.6756(4) 0.0221(8) Uani 1 1 d . . . . .
H14A H 0.372605 0.30362 0.727915 0.027 Uiso 1 1 calc R U . . .
H14B H 0.210323 0.287562 0.733477 0.027 Uiso 1 1 calc R U . . .
C15 C 0.2410(4) 0.34554(13) 0.6189(4) 0.0205(8) Uani 1 1 d . . . . .
C16 C 0.0991(4) 0.35821(13) 0.6106(4) 0.0201(8) Uani 1 1 d . . . . .
H16 H 0.029005 0.33871 0.648017 0.024 Uiso 1 1 calc R U . . .
C17 C 0.0579(4) 0.39907(13) 0.5481(4) 0.0200(8) Uani 1 1 d . . . . .
H17 H -0.039538 0.407132 0.544064 0.024 Uiso 1 1 calc R U . . .
C18 C 0.1584(4) 0.42811(12) 0.4918(4) 0.0175(8) Uani 1 1 d . . . . .
C19 C 0.3013(4) 0.41640(13) 0.5048(4) 0.0200(8) Uani 1 1 d . . . . .
H19 H 0.371816 0.436499 0.470714 0.024 Uiso 1 1 calc R U . . .
C20 C 0.3411(4) 0.37580(13) 0.5669(4) 0.0218(8) Uani 1 1 d . . . . .
H20 H 0.438749 0.368417 0.574203 0.026 Uiso 1 1 calc R U . . .
C21 C 0.2325(4) 0.50672(12) 0.4038(4) 0.0201(8) Uani 1 1 d . . . . .
C22 C 0.2642(5) 0.53764(14) 0.5038(5) 0.0265(9) Uani 1 1 d . . . . .
H22 H 0.209236 0.537487 0.58083 0.032 Uiso 1 1 calc R U . . .
C23 C 0.3762(5) 0.56873(16) 0.4907(5) 0.0345(11) Uani 1 1 d . . . . .
H23 H 0.397748 0.589745 0.558845 0.041 Uiso 1 1 calc R U . . .
C24 C 0.4563(5) 0.56903(15) 0.3783(5) 0.0318(11) Uani 1 1 d . . . . .
H24 H 0.53223 0.590437 0.369087 0.038 Uiso 1 1 calc R U . . .
C25 C 0.4259(5) 0.53833(15) 0.2802(5) 0.0305(10) Uani 1 1 d . . . . .
H25 H 0.481296 0.538406 0.203453 0.037 Uiso 1 1 calc R U . . .
C26 C 0.3150(4) 0.50734(14) 0.2929(5) 0.0257(9) Uani 1 1 d . . . . .
H26 H 0.295087 0.486184 0.224677 0.031 Uiso 1 1 calc R U . . .
C27 C -0.1522(5) 0.53622(15) 0.3264(4) 0.0296(10) Uani 1 1 d . . . . .
H27A H -0.202803 0.53222 0.244269 0.044 Uiso 1 1 calc R U . . .
H27B H -0.071499 0.55713 0.313351 0.044 Uiso 1 1 calc R U . . .
H27C H -0.21629 0.549575 0.391017 0.044 Uiso 1 1 calc R U . . .
C28 C -0.3405(5) 0.38332(18) 0.3972(6) 0.0375(12) Uani 1 1 d . . . . .
H28A H -0.328393 0.352661 0.357375 0.056 Uiso 1 1 calc R U . . .
H28B H -0.431614 0.396502 0.370592 0.056 Uiso 1 1 calc R U . . .
H28C H -0.338153 0.380245 0.491675 0.056 Uiso 1 1 calc R U . . .
C29A C 0.8009(12) 0.3287(6) 0.9197(13) 0.056(3) Uani 0.70(3) 1 d . . P A 1
H29A H 0.75523 0.326152 1.005693 0.067 Uiso 0.70(3) 1 calc R U P A 1
H29B H 0.835473 0.360998 0.909414 0.067 Uiso 0.70(3) 1 calc R U P A 1
C29B C 0.783(3) 0.3075(13) 0.942(3) 0.056(3) Uani 0.30(3) 1 d D . P A 2
H29C H 0.788431 0.337011 0.991527 0.067 Uiso 0.30(3) 1 calc R U P A 2
H29D H 0.735886 0.284253 0.998124 0.067 Uiso 0.30(3) 1 calc R U P A 2
Cl1 Cl 0.94707(14) 0.28944(5) 0.91120(15) 0.0466(3) Uani 1 1 d . . . . .
Cl2 Cl 0.67799(16) 0.31652(5) 0.79959(18) 0.0622(5) Uani 1 1 d D . . . .

loop_
_atom_site_aniso_label
_atom_site_aniso_U_11
_atom_site_aniso_U_22
_atom_site_aniso_U_33
_atom_site_aniso_U_23
_atom_site_aniso_U_13
_atom_site_aniso_U_12
O1 0.0232(14) 0.0189(12) 0.0154(13) -0.0019(11) -0.0010(11) 0.0059(10)
C1 0.0222(18) 0.0167(17) 0.0139(18) -0.0010(15) -0.0003(16) 0.0007(14)
C2 0.0206(17) 0.0137(16) 0.0166(19) 0.0002(15) 0.0010(16) 0.0011(13)
C3 0.025(2) 0.0205(19) 0.016(2) -0.0008(15) 0.0011(16) 0.0065(15)
C4 0.0211(19) 0.035(2) 0.0180(19) 0.0016(19) -0.0013(18) 0.0050(16)
O2 0.0292(17) 0.056(2) 0.0286(18) -0.0037(17) 0.0089(15) 0.0066(15)
N1 0.0160(16) 0.0257(17) 0.030(2) 0.0049(16) 0.0010(14) -0.0017(13)
C5 0.0245(19) 0.0181(17) 0.021(2) 0.0038(15) -0.0049(16) 0.0013(15)
O3 0.0356(17) 0.0190(14) 0.0335(18) -0.0007(13) -0.0089(14) -0.0047(12)
N2 0.0186(15) 0.0120(14) 0.0182(16) -0.0021(12) 0.0017(13) 0.0025(12)
C6 0.0262(19) 0.0192(19) 0.0158(19) -0.0005(16) 0.0013(17) 0.0039(15)
C7 0.027(2) 0.0171(18) 0.021(2) -0.0004(15) 0.0005(16) 0.0026(15)
C8 0.026(2) 0.0214(19) 0.024(2) 0.0015(17) 0.0025(17) 0.0054(16)
C9 0.0232(19) 0.0204(19) 0.026(2) 0.0009(17) 0.0083(17) 0.0055(16)
C10 0.0222(19) 0.0196(19) 0.033(2) 0.0064(17) 0.0015(18) 0.0039(16)
C11 0.0236(19) 0.0190(19) 0.032(2) 0.0004(18) -0.0003(18) 0.0048(15)
C12 0.026(2) 0.0154(17) 0.028(2) 0.0000(17) -0.0008(18) 0.0045(15)
C13 0.024(2) 0.0155(17) 0.028(2) 0.0034(16) -0.0033(16) 0.0034(15)
O4 0.0206(14) 0.0204(14) 0.0345(17) -0.0027(13) -0.0009(12) -0.0007(11)
N3 0.0235(17) 0.0127(14) 0.0276(19) 0.0026(14) -0.0009(14) 0.0006(12)
C14 0.0233(19) 0.0189(18) 0.024(2) 0.0059(16) 0.0018(16) 0.0031(15)
C15 0.027(2) 0.0163(18) 0.018(2) 0.0004(15) 0.0005(16) 0.0021(15)
C16 0.0220(18) 0.0177(18) 0.021(2) 0.0010(15) -0.0002(16) -0.0013(15)
C17 0.0224(19) 0.0183(18) 0.0193(19) -0.0019(15) -0.0011(16) -0.0022(15)
C18 0.0238(19) 0.0137(16) 0.0150(19) -0.0015(14) -0.0005(15) 0.0025(14)
C19 0.0218(19) 0.0170(17) 0.021(2) -0.0012(15) 0.0019(17) -0.0011(14)
C20 0.0189(18) 0.0216(18) 0.025(2) 0.0012(17) 0.0022(16) 0.0028(15)
C21 0.0247(19) 0.0129(17) 0.023(2) 0.0035(16) -0.0036(17) 0.0012(14)
C22 0.029(2) 0.024(2) 0.026(2) -0.0072(18) 0.0016(18) -0.0006(17)
C23 0.034(2) 0.026(2) 0.044(3) -0.010(2) -0.006(2) -0.0037(18)
C24 0.027(2) 0.022(2) 0.046(3) 0.0071(19) -0.009(2) -0.0045(17)
C25 0.026(2) 0.035(2) 0.031(2) 0.007(2) 0.0013(19) -0.0074(18)
C26 0.031(2) 0.0253(19) 0.021(2) 0.0000(18) -0.0013(18) -0.0042(17)
C27 0.041(3) 0.025(2) 0.022(2) 0.0002(17) -0.0019(18) 0.0146(19)
C28 0.022(2) 0.046(3) 0.045(3) 0.010(2) 0.006(2) -0.0091(19)
C29A 0.058(5) 0.047(8) 0.062(6) -0.033(7) -0.025(5) 0.013(6)
C29B 0.058(5) 0.047(8) 0.062(6) -0.033(7) -0.025(5) 0.013(6)
Cl1 0.0445(7) 0.0527(7) 0.0426(7) 0.0047(6) -0.0076(6) -0.0003(6)
Cl2 0.0547(8) 0.0598(9) 0.0721(11) -0.0344(8) -0.0265(8) 0.0189(7)

loop_
_atom_type_symbol
_atom_type_description
_atom_type_scat_dispersion_real
_atom_type_scat_dispersion_imag
_atom_type_scat_source
C C 0.0181 0.0091 'International Tables Vol C Tables 4.2.6.8 and 6.1.1.4'
H H 0 0 'International Tables Vol C Tables 4.2.6.8 and 6.1.1.4'
N N 0.0311 0.018 'International Tables Vol C Tables 4.2.6.8 and 6.1.1.4'
O O 0.0492 0.0322 'International Tables Vol C Tables 4.2.6.8 and 6.1.1.4'
Cl Cl 0.3639 0.7018 'International Tables Vol C Tables 4.2.6.8 and 6.1.1.4'

loop_
_geom_angle_atom_site_label_1
_geom_angle_atom_site_label_2
_geom_angle_atom_site_label_3
_geom_angle
_geom_angle_site_symmetry_1
_geom_angle_site_symmetry_3
_geom_angle_publ_flag
C3 O1 C1 92.8(3) . . ?
O1 C1 C21 110.8(3) . . ?
O1 C1 C18 110.5(3) . . ?
C21 C1 C18 112.8(3) . . ?
O1 C1 C2 89.3(3) . . ?
C21 C1 C2 112.0(3) . . ?
C18 C1 C2 119.0(3) . . ?
N2 C2 C3 116.3(3) . . ?
N2 C2 C1 121.4(3) . . ?
C3 C2 C1 86.3(3) . . ?
N2 C2 H2 110.2 . . ?
C3 C2 H2 110.2 . . ?
C1 C2 H2 110.2 . . ?
O1 C3 C27 112.3(3) . . ?
O1 C3 C4 107.9(3) . . ?
C27 C3 C4 110.8(3) . . ?
O1 C3 C2 91.6(3) . . ?
C27 C3 C2 116.4(3) . . ?
C4 C3 C2 116.2(3) . . ?
O2 C4 N1 121.7(4) . . ?
O2 C4 C3 120.8(4) . . ?
N1 C4 C3 117.5(3) . . ?
C4 N1 C5 126.3(3) . . ?
C4 N1 C28 116.4(4) . . ?
C5 N1 C28 117.4(4) . . ?
O3 C5 N2 122.9(4) . . ?
O3 C5 N1 119.7(4) . . ?
N2 C5 N1 117.4(3) . . ?
C5 N2 C2 124.9(3) . . ?
C5 N2 C6 117.1(3) . . ?
C2 N2 C6 117.9(3) . . ?
N2 C6 C7 113.1(3) . . ?
N2 C6 H6A 109 . . ?
C7 C6 H6A 109 . . ?
N2 C6 H6AB 109 . . ?
C7 C6 H6AB 109 . . ?
H6A C6 H6AB 107.8 . . ?
C6 C7 C8 111.9(3) . . ?
C6 C7 H7A 109.2 . . ?
C8 C7 H7A 109.2 . . ?
C6 C7 H7AB 109.2 . . ?
C8 C7 H7AB 109.2 . . ?
H7A C7 H7AB 107.9 . . ?
C7 C8 C9 113.3(4) . . ?
C7 C8 H8A 108.9 . . ?
C9 C8 H8A 108.9 . . ?
C7 C8 H8AB 108.9 . . ?
C9 C8 H8AB 108.9 . . ?
H8A C8 H8AB 107.7 . . ?
C10 C9 C8 113.1(3) . . ?
C10 C9 H9A 109 . . ?
C8 C9 H9A 109 . . ?
C10 C9 H9AB 109 . . ?
C8 C9 H9AB 109 . . ?
H9A C9 H9AB 107.8 . . ?
C9 C10 C11 114.3(3) . . ?
C9 C10 H10A 108.7 . . ?
C11 C10 H10A 108.7 . . ?
C9 C10 H10B 108.7 . . ?
C11 C10 H10B 108.7 . . ?
H10A C10 H10B 107.6 . . ?
C10 C11 C12 111.7(4) . . ?
C10 C11 H11A 109.3 . . ?
C12 C11 H11A 109.3 . . ?
C10 C11 H11B 109.3 . . ?
C12 C11 H11B 109.3 . . ?
H11A C11 H11B 107.9 . . ?
C13 C12 C11 110.4(3) . . ?
C13 C12 H12A 109.6 . . ?
C11 C12 H12A 109.6 . . ?
C13 C12 H12B 109.6 . . ?
C11 C12 H12B 109.6 . . ?
H12A C12 H12B 108.1 . . ?
O4 C13 N3 122.9(4) . . ?
O4 C13 C12 120.6(4) . . ?
N3 C13 C12 116.5(4) . . ?
C13 N3 C14 122.5(3) . . ?
C13 N3 H3 118.7 . . ?
C14 N3 H3 118.7 . . ?
N3 C14 C15 111.0(3) . . ?
N3 C14 H14A 109.4 . . ?
C15 C14 H14A 109.4 . . ?
N3 C14 H14B 109.4 . . ?
C15 C14 H14B 109.4 . . ?
H14A C14 H14B 108 . . ?
C16 C15 C20 117.8(4) . . ?
C16 C15 C14 121.5(4) . . ?
C20 C15 C14 120.6(4) . . ?
C15 C16 C17 121.1(4) . . ?
C15 C16 H16 119.4 . . ?
C17 C16 H16 119.4 . . ?
C18 C17 C16 120.5(4) . . ?
C18 C17 H17 119.7 . . ?
C16 C17 H17 119.7 . . ?
C17 C18 C19 118.3(4) . . ?
C17 C18 C1 120.3(3) . . ?
C19 C18 C1 121.4(3) . . ?
C20 C19 C18 120.7(4) . . ?
C20 C19 H19 119.7 . . ?
C18 C19 H19 119.7 . . ?
C19 C20 C15 121.5(4) . . ?
C19 C20 H20 119.3 . . ?
C15 C20 H20 119.3 . . ?
C26 C21 C22 118.8(4) . . ?
C26 C21 C1 121.6(4) . . ?
C22 C21 C1 119.5(4) . . ?
C23 C22 C21 120.1(4) . . ?
C23 C22 H22 120 . . ?
C21 C22 H22 120 . . ?
C24 C23 C22 120.0(4) . . ?
C24 C23 H23 120 . . ?
C22 C23 H23 120 . . ?
C25 C24 C23 119.9(4) . . ?
C25 C24 H24 120 . . ?
C23 C24 H24 120 . . ?
C24 C25 C26 120.2(5) . . ?
C24 C25 H25 119.9 . . ?
C26 C25 H25 119.9 . . ?
C25 C26 C21 120.9(4) . . ?
C25 C26 H26 119.6 . . ?
C21 C26 H26 119.6 . . ?
C3 C27 H27A 109.5 . . ?
C3 C27 H27B 109.5 . . ?
H27A C27 H27B 109.5 . . ?
C3 C27 H27C 109.5 . . ?
H27A C27 H27C 109.5 . . ?
H27B C27 H27C 109.5 . . ?
N1 C28 H28A 109.5 . . ?
N1 C28 H28B 109.5 . . ?
H28A C28 H28B 109.5 . . ?
N1 C28 H28C 109.5 . . ?
H28A C28 H28C 109.5 . . ?
H28B C28 H28C 109.5 . . ?
Cl2 C29A Cl1 110.7(6) . . ?
Cl2 C29A H29A 109.5 . . ?
Cl1 C29A H29A 109.5 . . ?
Cl2 C29A H29B 109.5 . . ?
Cl1 C29A H29B 109.5 . . ?
H29A C29A H29B 108.1 . . ?
Cl1 C29B Cl2 113.6(18) . . ?
Cl1 C29B H29C 108.8 . . ?
Cl2 C29B H29C 108.8 . . ?
Cl1 C29B H29D 108.8 . . ?
Cl2 C29B H29D 108.8 . . ?
H29C C29B H29D 107.7 . . ?

loop_
_geom_bond_atom_site_label_1
_geom_bond_atom_site_label_2
_geom_bond_distance
_geom_bond_site_symmetry_2
_geom_bond_publ_flag
O1 C3 1.459(5) . ?
O1 C1 1.473(5) . ?
C1 C21 1.522(5) . ?
C1 C18 1.523(5) . ?
C1 C2 1.574(5) . ?
C2 N2 1.446(5) . ?
C2 C3 1.529(5) . ?
C2 H2 1 . ?
C3 C27 1.512(5) . ?
C3 C4 1.518(6) . ?
C4 O2 1.206(5) . ?
C4 N1 1.374(6) . ?
N1 C5 1.411(5) . ?
N1 C28 1.479(5) . ?
C5 O3 1.221(5) . ?
C5 N2 1.358(5) . ?
N2 C6 1.472(5) . ?
C6 C7 1.518(5) . ?
C6 H6A 0.99 . ?
C6 H6AB 0.99 . ?
C7 C8 1.527(6) . ?
C7 H7A 0.99 . ?
C7 H7AB 0.99 . ?
C8 C9 1.530(6) . ?
C8 H8A 0.99 . ?
C8 H8AB 0.99 . ?
C9 C10 1.522(6) . ?
C9 H9A 0.99 . ?
C9 H9AB 0.99 . ?
C10 C11 1.522(5) . ?
C10 H10A 0.99 . ?
C10 H10B 0.99 . ?
C11 C12 1.531(6) . ?
C11 H11A 0.99 . ?
C11 H11B 0.99 . ?
C12 C13 1.512(6) . ?
C12 H12A 0.99 . ?
C12 H12B 0.99 . ?
C13 O4 1.234(5) . ?
C13 N3 1.344(5) . ?
N3 C14 1.468(6) . ?
N3 H3 0.88 . ?
C14 C15 1.514(5) . ?
C14 H14A 0.99 . ?
C14 H14B 0.99 . ?
C15 C16 1.392(6) . ?
C15 C20 1.392(6) . ?
C16 C17 1.396(5) . ?
C16 H16 0.95 . ?
C17 C18 1.392(5) . ?
C17 H17 0.95 . ?
C18 C19 1.398(5) . ?
C19 C20 1.385(6) . ?
C19 H19 0.95 . ?
C20 H20 0.95 . ?
C21 C26 1.385(6) . ?
C21 C22 1.395(6) . ?
C22 C23 1.393(6) . ?
C22 H22 0.95 . ?
C23 C24 1.385(8) . ?
C23 H23 0.95 . ?
C24 C25 1.374(7) . ?
C24 H24 0.95 . ?
C25 C26 1.382(6) . ?
C25 H25 0.95 . ?
C26 H26 0.95 . ?
C27 H27A 0.98 . ?
C27 H27B 0.98 . ?
C27 H27C 0.98 . ?
C28 H28A 0.98 . ?
C28 H28B 0.98 . ?
C28 H28C 0.98 . ?
C29A Cl2 1.735(9) . ?
C29A Cl1 1.786(12) . ?
C29A H29A 0.99 . ?
C29A H29B 0.99 . ?
C29B Cl1 1.66(3) . ?
C29B Cl2 1.80(2) . ?
C29B H29C 0.99 . ?
C29B H29D 0.99 . ?

loop_
_geom_hbond_atom_site_label_D
_geom_hbond_atom_site_label_H
_geom_hbond_atom_site_label_A
_geom_hbond_distance_DH
_geom_hbond_distance_HA
_geom_hbond_distance_DA
_geom_hbond_angle_DHA
_geom_hbond_site_symmetry_A
_geom_hbond_publ_flag
C2 H2 O1 1 2.56 3.371(5) 138.2 2_564 yes
N3 H3 O4 0.88 2.08 2.912(4) 158.4 4_455 yes
C29A^a H29A^a O3 0.99 2.51 3.184(11) 125.5 1_656 yes

loop_
_geom_torsion_atom_site_label_1
_geom_torsion_atom_site_label_2
_geom_torsion_atom_site_label_3
_geom_torsion_atom_site_label_4
_geom_torsion
_geom_torsion_site_symmetry_1
_geom_torsion_site_symmetry_2
_geom_torsion_site_symmetry_3
_geom_torsion_site_symmetry_4
_geom_torsion_publ_flag
C3 O1 C1 C21 114.0(3) . . . . ?
C3 O1 C1 C18 -120.2(3) . . . . ?
C3 O1 C1 C2 0.7(3) . . . . ?
O1 C1 C2 N2 -119.4(3) . . . . ?
C21 C1 C2 N2 128.4(4) . . . . ?
C18 C1 C2 N2 -6.2(5) . . . . ?
O1 C1 C2 C3 -0.7(3) . . . . ?
C21 C1 C2 C3 -112.9(3) . . . . ?
C18 C1 C2 C3 112.5(4) . . . . ?
C1 O1 C3 C27 -120.2(3) . . . . ?
C1 O1 C3 C4 117.5(3) . . . . ?
C1 O1 C3 C2 -0.7(3) . . . . ?
N2 C2 C3 O1 124.1(3) . . . . ?
C1 C2 C3 O1 0.7(3) . . . . ?
N2 C2 C3 C27 -120.0(4) . . . . ?
C1 C2 C3 C27 116.6(4) . . . . ?
N2 C2 C3 C4 13.2(5) . . . . ?
C1 C2 C3 C4 -110.2(3) . . . . ?
O1 C3 C4 O2 70.2(5) . . . . ?
C27 C3 C4 O2 -53.0(5) . . . . ?
C2 C3 C4 O2 171.3(4) . . . . ?
O1 C3 C4 N1 -108.3(4) . . . . ?
C27 C3 C4 N1 128.5(4) . . . . ?
C2 C3 C4 N1 -7.3(5) . . . . ?
O2 C4 N1 C5 178.0(4) . . . . ?
C3 C4 N1 C5 -3.5(6) . . . . ?
O2 C4 N1 C28 -2.5(6) . . . . ?
C3 C4 N1 C28 176.0(4) . . . . ?
C4 N1 C5 O3 -171.6(4) . . . . ?
C28 N1 C5 O3 8.9(6) . . . . ?
C4 N1 C5 N2 7.9(6) . . . . ?
C28 N1 C5 N2 -171.6(4) . . . . ?
O3 C5 N2 C2 178.9(4) . . . . ?
N1 C5 N2 C2 -0.6(5) . . . . ?
O3 C5 N2 C6 3.9(6) . . . . ?
N1 C5 N2 C6 -175.7(3) . . . . ?
C3 C2 N2 C5 -9.7(5) . . . . ?
C1 C2 N2 C5 92.8(5) . . . . ?
C3 C2 N2 C6 165.2(3) . . . . ?
C1 C2 N2 C6 -92.2(4) . . . . ?
C5 N2 C6 C7 -88.4(4) . . . . ?
C2 N2 C6 C7 96.2(4) . . . . ?
N2 C6 C7 C8 169.6(3) . . . . ?
C6 C7 C8 C9 173.4(3) . . . . ?
C7 C8 C9 C10 52.0(5) . . . . ?
C8 C9 C10 C11 175.4(4) . . . . ?
C9 C10 C11 C12 168.3(4) . . . . ?
C10 C11 C12 C13 -67.8(5) . . . . ?
C11 C12 C13 O4 -61.1(5) . . . . ?
C11 C12 C13 N3 116.5(4) . . . . ?
O4 C13 N3 C14 3.4(6) . . . . ?
C12 C13 N3 C14 -174.2(3) . . . . ?
C13 N3 C14 C15 87.5(5) . . . . ?
N3 C14 C15 C16 98.1(5) . . . . ?
N3 C14 C15 C20 -78.5(5) . . . . ?
C20 C15 C16 C17 2.2(6) . . . . ?
C14 C15 C16 C17 -174.4(4) . . . . ?
C15 C16 C17 C18 0.4(6) . . . . ?
C16 C17 C18 C19 -3.0(6) . . . . ?
C16 C17 C18 C1 178.4(4) . . . . ?
O1 C1 C18 C17 37.0(5) . . . . ?
C21 C1 C18 C17 161.6(4) . . . . ?
C2 C1 C18 C17 -64.1(5) . . . . ?
O1 C1 C18 C19 -141.6(4) . . . . ?
C21 C1 C18 C19 -16.9(5) . . . . ?
C2 C1 C18 C19 117.4(4) . . . . ?
C17 C18 C19 C20 3.0(6) . . . . ?
C1 C18 C19 C20 -178.4(4) . . . . ?
C18 C19 C20 C15 -0.4(6) . . . . ?
C16 C15 C20 C19 -2.2(6) . . . . ?
C14 C15 C20 C19 174.5(4) . . . . ?
O1 C1 C21 C26 -142.3(4) . . . . ?
C18 C1 C21 C26 93.2(5) . . . . ?
C2 C1 C21 C26 -44.3(5) . . . . ?
O1 C1 C21 C22 40.1(5) . . . . ?
C18 C1 C21 C22 -84.3(4) . . . . ?
C2 C1 C21 C22 138.1(4) . . . . ?
C26 C21 C22 C23 0.6(6) . . . . ?
C1 C21 C22 C23 178.2(4) . . . . ?
C21 C22 C23 C24 0.1(7) . . . . ?
C22 C23 C24 C25 -0.6(7) . . . . ?
C23 C24 C25 C26 0.4(7) . . . . ?
C24 C25 C26 C21 0.2(7) . . . . ?
C22 C21 C26 C25 -0.8(6) . . . . ?
C1 C21 C26 C25 -178.3(4) . . . . ?
